data_7231554
loop_
_publ_author_name
'Tsai, Meng-Jung'
'Li, Chih-Yu'
'Wu, Jing-Yun'

_publ_section_title
;
 Luminescent Zn(ii) coordination polymers as efficient fluorescent sensors
 for highly sensitive detection of explosive nitroaromatics
;
_journal_issue 42
_journal_name_full CrystEngComm
_journal_page_first 6762
_journal_paper_doi 10.1039/C8CE01371C
_journal_volume 20
_journal_year 2018
_chemical_formula_sum 'C34 H20 N3 O8 Zn'
_chemical_formula_weight 663.90
_space_group_crystal_system triclinic
_space_group_IT_number 2
_space_group_name_Hall '-P 1'
_space_group_name_H-M_alt 'P -1'
_symmetry_space_group_name_Hall '-P 1'
_symmetry_space_group_name_H-M 'P -1'
_atom_sites_solution_hydrogens geom
_audit_creation_method SHELXL-2014/7
_audit_update_record
;
2018-06-23 deposited with the CCDC.
2018-09-24 downloaded from the CCDC.
;
_cell_angle_alpha 106.882(4)
_cell_angle_beta 96.827(3)
_cell_angle_gamma 110.510(4)
_cell_formula_units_Z 2
_cell_length_a 9.3306(3)
_cell_length_b 12.1953(6)
_cell_length_c 13.9463(7)
_cell_measurement_reflns_used 3730
_cell_measurement_temperature 150(2)
_cell_measurement_theta_max 28.746
_cell_measurement_theta_min 3.176
_cell_volume 1378.53(12)
_computing_cell_refinement
;
CrysAlisPro, Agilent Technologies,
Version 1.171.35.19 (release 27-10-2011 CrysAlis171 .NET)
(compiled Oct 27 2011,15:02:11)
;
_computing_data_collection
;
CrysAlisPro, Agilent Technologies,
Version 1.171.35.19 (release 27-10-2011 CrysAlis171 .NET)
(compiled Oct 27 2011,15:02:11)
;
_computing_data_reduction
;
CrysAlisPro, Agilent Technologies,
Version 1.171.35.19 (release 27-10-2011 CrysAlis171 .NET)
(compiled Oct 27 2011,15:02:11)
;
_computing_molecular_graphics 'Bruker SHELXTL'
_computing_publication_material 'Bruker SHELXTL'
_computing_structure_refinement 'SHELXL-2014/7 (Sheldrick, 2014)'
_computing_structure_solution 'SIR92 (Giacovazzo et al, 1993)'
_diffrn_ambient_temperature 150(2)
_diffrn_measured_fraction_theta_full 0.999
_diffrn_measured_fraction_theta_max 0.842
_diffrn_measurement_device_type 'Xcalibur, Sapphire3, Gemini'
_diffrn_measurement_method 'phi and omega scans'
_diffrn_radiation_type MoK\a
_diffrn_radiation_wavelength 0.71073
_diffrn_reflns_av_R_equivalents 0.0259
_diffrn_reflns_av_unetI/netI 0.0494
_diffrn_reflns_Laue_measured_fraction_full 0.999
_diffrn_reflns_Laue_measured_fraction_max 0.842
_diffrn_reflns_limit_h_max 11
_diffrn_reflns_limit_h_min -12
_diffrn_reflns_limit_k_max 16
_diffrn_reflns_limit_k_min -15
_diffrn_reflns_limit_l_max 17
_diffrn_reflns_limit_l_min -18
_diffrn_reflns_number 12290
_diffrn_reflns_point_group_measured_fraction_full 0.999
_diffrn_reflns_point_group_measured_fraction_max 0.842
_diffrn_reflns_theta_full 25.242
_diffrn_reflns_theta_max 29.279
_diffrn_reflns_theta_min 2.812
_exptl_absorpt_coefficient_mu 0.955
_exptl_absorpt_correction_T_max 1
_exptl_absorpt_correction_T_min 0.96042
_exptl_absorpt_correction_type multi-scan
_exptl_crystal_colour red
_exptl_crystal_density_diffrn 1.599
_exptl_crystal_description plate
_exptl_crystal_F_000 678
_exptl_crystal_size_max 0.45
_exptl_crystal_size_mid 0.38
_exptl_crystal_size_min 0.25
_refine_diff_density_max 0.397
_refine_diff_density_min -0.359
_refine_diff_density_rms 0.069
_refine_ls_extinction_method none
_refine_ls_goodness_of_fit_ref 1.033
_refine_ls_hydrogen_treatment constr
_refine_ls_matrix_type full
_refine_ls_number_parameters 416
_refine_ls_number_reflns 6332
_refine_ls_number_restraints 0
_refine_ls_restrained_S_all 1.033
_refine_ls_R_factor_all 0.0530
_refine_ls_R_factor_gt 0.0390
_refine_ls_shift/su_max 0.000
_refine_ls_shift/su_mean 0.000
_refine_ls_structure_factor_coef Fsqd
_refine_ls_weighting_details 'w=1/[\s^2^(Fo^2^)+(0.0324P)^2^+0.6224P] where P=(Fo^2^+2Fc^2^)/3'
_refine_ls_weighting_scheme calc
_refine_ls_wR_factor_gt 0.0807
_refine_ls_wR_factor_ref 0.0881
_reflns_Friedel_coverage 0.000
_reflns_number_gt 5202
_reflns_number_total 6332
_reflns_threshold_expression 'I > 2\s(I)'
_cod_data_source_file c8ce01371c2.cif
_cod_data_source_block shelx
_cod_depositor_comments 'Adding full bibliography for 7231554--7231556.cif.'
_cod_database_code 7231554
_shelx_shelxl_version_number 2014/7
_shelx_space_group_comment
;
The symmetry employed for this shelxl refinement is uniquely defined
by the following loop, which should always be used as a source of
symmetry information in preference to the above space-group names.
They are only intended as comments.
;

loop_
_space_group_symop_operation_xyz
'x, y, z'
'-x, -y, -z'

loop_
_atom_site_label
_atom_site_type_symbol
_atom_site_fract_x
_atom_site_fract_y
_atom_site_fract_z
_atom_site_U_iso_or_equiv
_atom_site_adp_type
_atom_site_occupancy
_atom_site_site_symmetry_order
_atom_site_calc_flag
_atom_site_refinement_flags_posn
_atom_site_refinement_flags_adp
C1 C 0.2693(2) 0.0951(2) 0.40325(16) 0.0182(4) Uani 1 1 d . .
C2 C 0.4201(3) 0.0993(2) 0.41783(17) 0.0229(5) Uani 1 1 d . .
H2 H 0.4599 0.0748 0.3610 0.027 Uiso 1 1 calc R U
C3 C 0.5138(3) 0.1406(2) 0.51843(17) 0.0231(5) Uani 1 1 d . .
H3 H 0.6158 0.1439 0.5271 0.028 Uiso 1 1 calc R U
C4 C 0.4586(3) 0.1762(2) 0.60411(17) 0.0211(5) Uani 1 1 d . .
C5 C 0.2437(3) 0.2234(2) 0.67575(17) 0.0222(5) Uani 1 1 d . .
H5 H 0.3053 0.2548 0.7429 0.027 Uiso 1 1 calc R U
C6 C 0.0945(3) 0.2212(2) 0.65931(17) 0.0251(5) Uani 1 1 d . .
H6 H 0.0554 0.2492 0.7155 0.030 Uiso 1 1 calc R U
C7 C 0.0011(3) 0.1772(2) 0.55909(17) 0.0234(5) Uani 1 1 d . .
H7 H -0.1004 0.1750 0.5490 0.028 Uiso 1 1 calc R U
C8 C 0.0582(2) 0.1373(2) 0.47519(16) 0.0190(5) Uani 1 1 d . .
C9 C 0.2111(2) 0.1375(2) 0.48973(16) 0.0177(4) Uani 1 1 d . .
C10 C 0.3050(2) 0.1786(2) 0.59179(16) 0.0200(5) Uani 1 1 d . .
C11 C 0.1716(3) 0.0495(2) 0.29713(16) 0.0206(5) Uani 1 1 d . .
C12 C -0.0389(3) 0.0995(2) 0.36977(16) 0.0195(5) Uani 1 1 d . .
C13 C -0.0509(2) 0.1287(2) 0.15250(16) 0.0201(5) Uani 1 1 d . .
H13 H 0.0161 0.2094 0.1968 0.024 Uiso 1 1 calc R U
C14 C -0.0635(2) 0.0296(2) 0.18399(16) 0.0182(4) Uani 1 1 d . .
C15 C -0.1597(3) -0.0918(2) 0.11812(17) 0.0235(5) Uani 1 1 d . .
H15 H -0.1664 -0.1602 0.1371 0.028 Uiso 1 1 calc R U
C16 C -0.2454(3) -0.1078(2) 0.02334(17) 0.0259(5) Uani 1 1 d . .
H16 H -0.3125 -0.1877 -0.0223 0.031 Uiso 1 1 calc R U
C17 C -0.2305(3) -0.0046(2) -0.00281(16) 0.0215(5) Uani 1 1 d . .
H17 H -0.2905 -0.0164 -0.0661 0.026 Uiso 1 1 calc R U
C18 C 0.8028(3) 0.3080(2) 0.83581(17) 0.0232(5) Uani 1 1 d . .
H18 H 0.9080 0.3645 0.8571 0.028 Uiso 1 1 calc R U
C19 C 0.7142(3) 0.2901(2) 0.74161(17) 0.0237(5) Uani 1 1 d . .
H19 H 0.7593 0.3343 0.7009 0.028 Uiso 1 1 calc R U
C20 C 0.5562(3) 0.2051(2) 0.70802(16) 0.0204(5) Uani 1 1 d . .
C21 C 0.4954(3) 0.1433(2) 0.77346(17) 0.0234(5) Uani 1 1 d . .
H21 H 0.3905 0.0864 0.7542 0.028 Uiso 1 1 calc R U
C22 C 0.5915(3) 0.1669(2) 0.86705(17) 0.0230(5) Uani 1 1 d . .
H22 H 0.5490 0.1254 0.9100 0.028 Uiso 1 1 calc R U
C23 C -0.2711(3) 0.3839(2) 0.28889(17) 0.0236(5) Uani 1 1 d . .
C24 C -0.4034(3) 0.3372(2) 0.32460(18) 0.0275(5) Uani 1 1 d . .
H24 H -0.4933 0.2695 0.2799 0.033 Uiso 1 1 calc R U
C25 C -0.4017(3) 0.3920(2) 0.42798(18) 0.0270(5) Uani 1 1 d . .
H25 H -0.4888 0.3588 0.4530 0.032 Uiso 1 1 calc R U
C26 C -0.2697(3) 0.4962(2) 0.49312(17) 0.0233(5) Uani 1 1 d . .
C27 C -0.1382(3) 0.5429(2) 0.45709(18) 0.0282(5) Uani 1 1 d . .
H27 H -0.0495 0.6123 0.5012 0.034 Uiso 1 1 calc R U
C28 C -0.1382(3) 0.4869(2) 0.35569(18) 0.0267(5) Uani 1 1 d . .
H28 H -0.0490 0.5181 0.3319 0.032 Uiso 1 1 calc R U
C29 C -0.2669(3) 0.3230(2) 0.17922(17) 0.0243(5) Uani 1 1 d . .
C30 C -0.2614(3) 0.5623(2) 0.60355(18) 0.0257(5) Uani 1 1 d . .
C31 C 0.3624(2) 0.4502(2) 0.03092(16) 0.0177(4) Uani 1 1 d . .
C32 C 0.3549(3) 0.4770(2) -0.05908(17) 0.0222(5) Uani 1 1 d . .
H32 H 0.2579 0.4616 -0.0989 0.027 Uiso 1 1 calc R U
C33 C 0.4917(3) 0.5266(2) -0.08991(17) 0.0224(5) Uani 1 1 d . .
H33 H 0.4859 0.5445 -0.1503 0.027 Uiso 1 1 calc R U
C34 C 0.2142(2) 0.3925(2) 0.06376(16) 0.0193(5) Uani 1 1 d . .
N1 N 0.0235(2) 0.05573(17) 0.28680(13) 0.0174(4) Uani 1 1 d . .
N2 N -0.1327(2) 0.11261(17) 0.05953(13) 0.0185(4) Uani 1 1 d . .
N3 N 0.7438(2) 0.24743(17) 0.89814(13) 0.0198(4) Uani 1 1 d . .
O1 O 0.2134(2) 0.00740(18) 0.22067(12) 0.0349(4) Uani 1 1 d . .
O2 O -0.16746(18) 0.10303(16) 0.35351(12) 0.0278(4) Uani 1 1 d . .
O3 O -0.13711(19) 0.37759(15) 0.15578(12) 0.0276(4) Uani 1 1 d . .
O4 O -0.3801(2) 0.22779(17) 0.11907(12) 0.0333(4) Uani 1 1 d . .
O5 O -0.1864(2) 0.67417(16) 0.64628(13) 0.0353(4) Uani 1 1 d . .
O6 O -0.3422(2) 0.48881(16) 0.64932(12) 0.0326(4) Uani 1 1 d . .
H101 H -0.3212 0.5283 0.7115 0.049 Uiso 1 1 calc R U
O7 O 0.08450(17) 0.35356(16) -0.00412(12) 0.0249(4) Uani 1 1 d . .
O8 O 0.22129(18) 0.38179(16) 0.14930(12) 0.0264(4) Uani 1 1 d . .
Zn01 Zn -0.11297(3) 0.27184(2) 0.03114(2) 0.01933(8) Uani 1 1 d . .

loop_
_atom_site_aniso_label
_atom_site_aniso_U_11
_atom_site_aniso_U_22
_atom_site_aniso_U_33
_atom_site_aniso_U_23
_atom_site_aniso_U_13
_atom_site_aniso_U_12
C1 0.0197(11) 0.0202(11) 0.0172(10) 0.0101(9) 0.0029(9) 0.0088(9)
C2 0.0242(12) 0.0319(13) 0.0182(11) 0.0114(10) 0.0068(9) 0.0152(11)
C3 0.0179(11) 0.0304(13) 0.0237(12) 0.0128(10) 0.0035(9) 0.0108(10)
C4 0.0200(11) 0.0241(12) 0.0193(11) 0.0099(9) 0.0017(9) 0.0084(10)
C5 0.0262(12) 0.0296(12) 0.0139(10) 0.0089(9) 0.0029(9) 0.0143(10)
C6 0.0307(13) 0.0355(14) 0.0151(11) 0.0101(10) 0.0082(10) 0.0187(11)
C7 0.0202(11) 0.0322(13) 0.0225(12) 0.0124(10) 0.0063(9) 0.0135(10)
C8 0.0196(11) 0.0212(11) 0.0167(10) 0.0089(9) 0.0030(9) 0.0074(9)
C9 0.0203(11) 0.0176(11) 0.0162(10) 0.0081(9) 0.0031(9) 0.0076(9)
C10 0.0200(11) 0.0229(11) 0.0192(11) 0.0106(9) 0.0031(9) 0.0091(10)
C11 0.0237(11) 0.0231(12) 0.0180(11) 0.0097(9) 0.0044(9) 0.0112(10)
C12 0.0206(11) 0.0193(11) 0.0177(11) 0.0086(9) 0.0027(9) 0.0060(9)
C13 0.0167(10) 0.0223(11) 0.0168(11) 0.0077(9) -0.0004(9) 0.0036(9)
C14 0.0164(10) 0.0250(11) 0.0137(10) 0.0089(9) 0.0028(8) 0.0076(9)
C15 0.0290(12) 0.0232(12) 0.0196(11) 0.0084(10) 0.0056(10) 0.0115(10)
C16 0.0305(13) 0.0237(12) 0.0159(11) 0.0024(10) -0.0006(10) 0.0082(11)
C17 0.0209(11) 0.0302(12) 0.0116(10) 0.0044(9) 0.0020(9) 0.0112(10)
C18 0.0184(11) 0.0275(12) 0.0232(12) 0.0117(10) 0.0006(9) 0.0080(10)
C19 0.0217(11) 0.0308(13) 0.0223(12) 0.0153(10) 0.0043(9) 0.0105(10)
C20 0.0205(11) 0.0262(12) 0.0174(11) 0.0090(9) 0.0025(9) 0.0123(10)
C21 0.0173(11) 0.0291(12) 0.0229(11) 0.0106(10) 0.0015(9) 0.0085(10)
C22 0.0200(11) 0.0314(13) 0.0208(11) 0.0130(10) 0.0051(9) 0.0109(10)
C23 0.0286(12) 0.0260(12) 0.0186(11) 0.0083(10) 0.0048(10) 0.0137(11)
C24 0.0261(12) 0.0258(12) 0.0212(12) 0.0026(10) 0.0020(10) 0.0058(11)
C25 0.0256(12) 0.0255(12) 0.0254(12) 0.0089(10) 0.0068(10) 0.0054(10)
C26 0.0301(12) 0.0220(12) 0.0181(11) 0.0081(9) 0.0030(10) 0.0112(10)
C27 0.0263(13) 0.0252(12) 0.0244(12) 0.0053(10) 0.0003(10) 0.0055(11)
C28 0.0241(12) 0.0280(13) 0.0281(13) 0.0110(11) 0.0067(10) 0.0099(11)
C29 0.0290(13) 0.0310(13) 0.0180(11) 0.0099(10) 0.0053(10) 0.0172(11)
C30 0.0289(13) 0.0246(12) 0.0225(12) 0.0100(10) 0.0028(10) 0.0092(11)
C31 0.0184(10) 0.0183(11) 0.0167(10) 0.0067(9) 0.0045(8) 0.0074(9)
C32 0.0173(11) 0.0277(12) 0.0206(11) 0.0112(10) 0.0010(9) 0.0073(10)
C33 0.0228(11) 0.0300(13) 0.0174(11) 0.0139(10) 0.0054(9) 0.0098(10)
C34 0.0195(11) 0.0206(11) 0.0188(11) 0.0079(9) 0.0048(9) 0.0086(9)
N1 0.0182(9) 0.0222(9) 0.0128(8) 0.0088(7) 0.0016(7) 0.0079(8)
N2 0.0165(9) 0.0253(10) 0.0134(9) 0.0084(8) 0.0019(7) 0.0076(8)
N3 0.0186(9) 0.0254(10) 0.0167(9) 0.0090(8) 0.0026(7) 0.0097(8)
O1 0.0352(10) 0.0603(12) 0.0169(8) 0.0117(8) 0.0066(7) 0.0295(10)
O2 0.0202(8) 0.0411(10) 0.0223(8) 0.0099(8) 0.0024(7) 0.0146(8)
O3 0.0328(9) 0.0313(9) 0.0223(8) 0.0119(7) 0.0106(7) 0.0139(8)
O4 0.0316(10) 0.0412(11) 0.0188(8) 0.0035(8) 0.0023(7) 0.0122(9)
O5 0.0480(11) 0.0250(9) 0.0202(9) 0.0049(7) 0.0036(8) 0.0046(9)
O6 0.0459(11) 0.0289(9) 0.0188(8) 0.0087(7) 0.0092(8) 0.0096(9)
O7 0.0160(8) 0.0372(10) 0.0224(8) 0.0170(7) 0.0035(6) 0.0072(7)
O8 0.0229(8) 0.0356(10) 0.0189(8) 0.0134(7) 0.0052(7) 0.0068(8)
Zn01 0.01659(13) 0.02667(15) 0.01530(13) 0.01090(11) 0.00188(10) 0.00729(11)

loop_
_atom_type_symbol
_atom_type_description
_atom_type_scat_dispersion_real
_atom_type_scat_dispersion_imag
_atom_type_scat_source
C C 0.0033 0.0016 'International Tables Vol C Tables 4.2.6.8 and 6.1.1.4'
H H 0.0000 0.0000 'International Tables Vol C Tables 4.2.6.8 and 6.1.1.4'
N N 0.0061 0.0033 'International Tables Vol C Tables 4.2.6.8 and 6.1.1.4'
O O 0.0106 0.0060 'International Tables Vol C Tables 4.2.6.8 and 6.1.1.4'
Zn Zn 0.2839 1.4301 'International Tables Vol C Tables 4.2.6.8 and 6.1.1.4'

loop_
_geom_angle_atom_site_label_1
_geom_angle_atom_site_label_2
_geom_angle_atom_site_label_3
_geom_angle
_geom_angle_site_symmetry_1
_geom_angle_site_symmetry_3
C2 C1 C9 119.96(19) . .
C2 C1 C11 119.37(19) . .
C9 C1 C11 120.65(18) . .
C1 C2 C3 120.1(2) . .
C1 C2 H2 119.9 . .
C3 C2 H2 119.9 . .
C4 C3 C2 121.6(2) . .
C4 C3 H3 119.2 . .
C2 C3 H3 119.2 . .
C3 C4 C10 119.6(2) . .
C3 C4 C20 119.10(19) . .
C10 C4 C20 121.18(19) . .
C6 C5 C10 120.9(2) . .
C6 C5 H5 119.6 . .
C10 C5 H5 119.6 . .
C5 C6 C7 120.7(2) . .
C5 C6 H6 119.7 . .
C7 C6 H6 119.7 . .
C8 C7 C6 120.4(2) . .
C8 C7 H7 119.8 . .
C6 C7 H7 119.8 . .
C7 C8 C9 120.2(2) . .
C7 C8 C12 119.31(19) . .
C9 C8 C12 120.41(19) . .
C8 C9 C1 120.23(19) . .
C8 C9 C10 119.58(19) . .
C1 C9 C10 120.18(19) . .
C5 C10 C9 118.20(19) . .
C5 C10 C4 123.5(2) . .
C9 C10 C4 118.32(19) . .
O1 C11 N1 119.93(19) . .
O1 C11 C1 123.2(2) . .
N1 C11 C1 116.89(18) . .
O2 C12 N1 120.33(19) . .
O2 C12 C8 122.9(2) . .
N1 C12 C8 116.78(18) . .
N2 C13 C14 122.1(2) . .
N2 C13 H13 119.0 . .
C14 C13 H13 119.0 . .
C13 C14 C15 119.9(2) . .
C13 C14 N1 118.44(19) . .
C15 C14 N1 121.6(2) . .
C16 C15 C14 117.8(2) . .
C16 C15 H15 121.1 . .
C14 C15 H15 121.1 . .
C17 C16 C15 119.5(2) . .
C17 C16 H16 120.2 . .
C15 C16 H16 120.2 . .
N2 C17 C16 122.6(2) . .
N2 C17 H17 118.7 . .
C16 C17 H17 118.7 . .
N3 C18 C19 123.0(2) . .
N3 C18 H18 118.5 . .
C19 C18 H18 118.5 . .
C18 C19 C20 119.4(2) . .
C18 C19 H19 120.3 . .
C20 C19 H19 120.3 . .
C21 C20 C19 117.4(2) . .
C21 C20 C4 121.1(2) . .
C19 C20 C4 121.5(2) . .
C22 C21 C20 119.8(2) . .
C22 C21 H21 120.1 . .
C20 C21 H21 120.1 . .
N3 C22 C21 122.4(2) . .
N3 C22 H22 118.8 . .
C21 C22 H22 118.8 . .
C24 C23 C28 119.7(2) . .
C24 C23 C29 121.0(2) . .
C28 C23 C29 119.3(2) . .
C23 C24 C25 119.8(2) . .
C23 C24 H24 120.1 . .
C25 C24 H24 120.1 . .
C26 C25 C24 119.7(2) . .
C26 C25 H25 120.1 . .
C24 C25 H25 120.1 . .
C27 C26 C25 120.2(2) . .
C27 C26 C30 117.0(2) . .
C25 C26 C30 122.8(2) . .
C28 C27 C26 120.1(2) . .
C28 C27 H27 120.0 . .
C26 C27 H27 120.0 . .
C27 C28 C23 120.3(2) . .
C27 C28 H28 119.8 . .
C23 C28 H28 119.8 . .
O4 C29 O3 124.5(2) . .
O4 C29 C23 121.1(2) . .
O3 C29 C23 114.4(2) . .
O5 C30 O6 123.6(2) . .
O5 C30 C26 121.8(2) . .
O6 C30 C26 114.5(2) . .
C32 C31 C33 119.4(2) . 2_665
C32 C31 C34 120.82(19) . .
C33 C31 C34 119.7(2) 2_665 .
C33 C32 C31 120.2(2) . .
C33 C32 H32 119.9 . .
C31 C32 H32 119.9 . .
C32 C33 C31 120.4(2) . 2_665
C32 C33 H33 119.8 . .
C31 C33 H33 119.8 2_665 .
O8 C34 O7 123.9(2) . .
O8 C34 C31 120.87(19) . .
O7 C34 C31 115.22(19) . .
C11 N1 C12 124.86(17) . .
C11 N1 C14 117.57(17) . .
C12 N1 C14 117.13(16) . .
C17 N2 C13 118.1(2) . .
C17 N2 Zn01 125.22(15) . .
C13 N2 Zn01 116.42(14) . .
C22 N3 C18 118.00(19) . .
C22 N3 Zn01 121.86(16) . 1_656
C18 N3 Zn01 120.05(15) . 1_656
C29 O3 Zn01 112.37(14) . .
C30 O6 H101 109.5 . .
C34 O7 Zn01 117.58(14) . .
O3 Zn01 O7 112.54(7) . .
O3 Zn01 N3 114.96(7) . 1_454
O7 Zn01 N3 95.27(7) . 1_454
O3 Zn01 N2 104.14(7) . .
O7 Zn01 N2 114.18(7) . .
N3 Zn01 N2 116.14(7) 1_454 .

loop_
_geom_bond_atom_site_label_1
_geom_bond_atom_site_label_2
_geom_bond_distance
_geom_bond_site_symmetry_2
C1 C2 1.377(3) .
C1 C9 1.417(3) .
C1 C11 1.475(3) .
C2 C3 1.406(3) .
C2 H2 0.9300 .
C3 C4 1.373(3) .
C3 H3 0.9300 .
C4 C10 1.435(3) .
C4 C20 1.490(3) .
C5 C6 1.373(3) .
C5 C10 1.415(3) .
C5 H5 0.9300 .
C6 C7 1.396(3) .
C6 H6 0.9300 .
C7 C8 1.375(3) .
C7 H7 0.9300 .
C8 C9 1.416(3) .
C8 C12 1.480(3) .
C9 C10 1.423(3) .
C11 O1 1.214(3) .
C11 N1 1.404(3) .
C12 O2 1.212(2) .
C12 N1 1.408(3) .
C13 N2 1.347(3) .
C13 C14 1.374(3) .
C13 H13 0.9300 .
C14 C15 1.388(3) .
C14 N1 1.447(3) .
C15 C16 1.383(3) .
C15 H15 0.9300 .
C16 C17 1.376(3) .
C16 H16 0.9300 .
C17 N2 1.345(3) .
C17 H17 0.9300 .
C18 N3 1.344(3) .
C18 C19 1.381(3) .
C18 H18 0.9300 .
C19 C20 1.396(3) .
C19 H19 0.9300 .
C20 C21 1.395(3) .
C21 C22 1.383(3) .
C21 H21 0.9300 .
C22 N3 1.342(3) .
C22 H22 0.9300 .
C23 C24 1.384(3) .
C23 C28 1.391(3) .
C23 C29 1.506(3) .
C24 C25 1.397(3) .
C24 H24 0.9300 .
C25 C26 1.387(3) .
C25 H25 0.9300 .
C26 C27 1.380(3) .
C26 C30 1.495(3) .
C27 C28 1.380(3) .
C27 H27 0.9300 .
C28 H28 0.9300 .
C29 O4 1.238(3) .
C29 O3 1.293(3) .
C30 O5 1.210(3) .
C30 O6 1.324(3) .
C31 C32 1.386(3) .
C31 C33 1.393(3) 2_665
C31 C34 1.507(3) .
C32 C33 1.385(3) .
C32 H32 0.9300 .
C33 C31 1.393(3) 2_665
C33 H33 0.9300 .
C34 O8 1.234(3) .
C34 O7 1.285(2) .
N2 Zn01 2.0433(19) .
N3 Zn01 2.0312(18) 1_656
O3 Zn01 1.9313(15) .
O6 H101 0.8200 .
O7 Zn01 1.9604(15) .
Zn01 N3 2.0312(18) 1_454
